data_2205701
loop_
_publ_author_name
'Riis, Erik'
'Larsen, Sine'

_publ_section_title
;
 2-(1-Naphthyl)propionic acid
;
_journal_issue 5
_journal_name_full 'Acta Crystallographica Section E'
_journal_page_first o1396
_journal_page_last o1397
_journal_paper_doi 10.1107/S1600536805004125
_journal_volume 61
_journal_year 2005
_chemical_formula_iupac 'C13 H12 O2'
_chemical_formula_moiety 'C13 H12 O2'
_chemical_formula_sum 'C13 H12 O2'
_chemical_formula_weight 200.237
_chemical_name_systematic
;
2-(1-naphtyl)propionic acid
;
_space_group_IT_number 14
_symmetry_cell_setting monoclinic
_symmetry_space_group_name_Hall '-P 2ybc'
_symmetry_space_group_name_H-M 'P 1 21/c 1'
_atom_sites_solution_primary direct
_atom_sites_solution_secondary difmap
_cell_angle_alpha 90.00
_cell_angle_beta 96.143(7)
_cell_angle_gamma 90.00
_cell_formula_units_Z 4
_cell_length_a 7.8089(4)
_cell_length_b 8.8904(5)
_cell_length_c 14.7466(12)
_cell_measurement_reflns_used 11792
_cell_measurement_temperature 122.0(10)
_cell_measurement_theta_max 37.00
_cell_measurement_theta_min 1.39
_cell_volume 1017.89(11)
_computing_cell_refinement 'DIRAX/LSQ (Duisenberg et al., 2003)'
_computing_data_collection KappaCCD
_computing_data_reduction 'EvalCCD (Duisenberg, 2003)'
_computing_structure_refinement 'SHELXL97 (Sheldrick, 1997)'
_computing_structure_solution 'SIR97(Altomare et.al., 1996)'
_diffrn_measured_fraction_theta_full 0.999
_diffrn_measured_fraction_theta_max 0.999
_diffrn_measurement_device_type KappaCCD
_diffrn_measurement_method 'area-detector scans to fill Ewald sphere.'
_diffrn_radiation_source 'fine-focus sealed tube'
_diffrn_radiation_type ' MoK\a'
_diffrn_reflns_av_R_equivalents 0.0458
_diffrn_reflns_limit_h_max 10
_diffrn_reflns_limit_h_min -10
_diffrn_reflns_limit_k_max 11
_diffrn_reflns_limit_k_min -11
_diffrn_reflns_limit_l_max 19
_diffrn_reflns_limit_l_min -19
_diffrn_reflns_number 25823
_diffrn_reflns_theta_full 28.00
_diffrn_reflns_theta_max 28.00
_diffrn_reflns_theta_min 2.29
_diffrn_standards_number 0
_exptl_absorpt_coefficient_mu 0.087
_exptl_absorpt_correction_type none
_exptl_crystal_colour colorless
_exptl_crystal_density_diffrn 1.307
_exptl_crystal_density_method 'not measured'
_exptl_crystal_description needle
_exptl_crystal_F_000 424
_exptl_crystal_size_max 0.48
_exptl_crystal_size_mid 0.36
_exptl_crystal_size_min 0.09
_refine_diff_density_max 0.536
_refine_diff_density_min -0.245
_refine_ls_extinction_method none
_refine_ls_goodness_of_fit_ref 1.053
_refine_ls_hydrogen_treatment refxyz
_refine_ls_matrix_type full
_refine_ls_number_parameters 173
_refine_ls_number_reflns 2456
_refine_ls_number_restraints 0
_refine_ls_restrained_S_all 1.053
_refine_ls_R_factor_all 0.0707
_refine_ls_R_factor_gt 0.0549
_refine_ls_shift/su_max 0.005
_refine_ls_shift/su_mean 0.001
_refine_ls_structure_factor_coef Fsqd
_refine_ls_weighting_details 'calc w = 1/[\s^2^(Fo^2^)+(0.0798P)^2^+0.705P] where P = (Fo^2^+2Fc^2^)/3'
_refine_ls_weighting_scheme calc
_refine_ls_wR_factor_gt 0.1463
_refine_ls_wR_factor_ref 0.1606
_reflns_number_gt 2071
_reflns_number_total 2456
_reflns_threshold_expression I>2\s(I)
_cod_data_source_file er6003.cif
_cod_data_source_block I
_cod_original_sg_symbol_H-M 'P 21/c'
_cod_database_code 2205701

loop_
_symmetry_equiv_pos_as_xyz
+X,+Y,+Z
-X,-Y,-Z
'-X,+Y+ 1/2,-Z+ 1/2'
'+X,-Y+ 1/2,+Z+ 1/2'

loop_
_atom_site_label
_atom_site_fract_x
_atom_site_fract_y
_atom_site_fract_z
_atom_site_U_iso_or_equiv
_atom_site_adp_type
_atom_site_calc_flag
_atom_site_occupancy
_atom_site_type_symbol
O2 -0.12399(15) 0.14248(13) 0.02487(8) 0.0257(3) Uani d 1 O
O1 0.08662(14) 0.03349(13) 0.11681(8) 0.0243(3) Uani d 1 O
C5 0.21503(17) 0.34088(16) 0.27007(10) 0.0183(3) Uani d 1 C
C1 -0.03778(17) 0.13286(16) 0.09869(10) 0.0187(3) Uani d 1 C
C4 0.09722(18) 0.33986(16) 0.18954(9) 0.0185(3) Uani d 1 C
C10 0.36082(18) 0.43767(17) 0.27460(10) 0.0204(3) Uani d 1 C
C13 0.1256(2) 0.43464(18) 0.11929(10) 0.0237(3) Uani d 1 C
C6 0.1943(2) 0.25099(18) 0.34812(10) 0.0227(3) Uani d 1 C
C2 -0.06012(18) 0.23639(17) 0.17781(10) 0.0198(3) Uani d 1 C
C8 0.4576(2) 0.3505(2) 0.42651(11) 0.0281(4) Uani d 1 C
C12 0.2686(2) 0.53317(18) 0.12373(11) 0.0259(3) Uani d 1 C
C9 0.48078(19) 0.43895(19) 0.35368(11) 0.0258(3) Uani d 1 C
C11 0.3845(2) 0.53331(19) 0.19959(11) 0.0255(3) Uani d 1 C
C3 -0.22741(19) 0.32487(19) 0.16441(11) 0.0239(3) Uani d 1 C
C7 0.3111(2) 0.2565(2) 0.42375(11) 0.0278(3) Uani d 1 C
H13 0.037(3) 0.435(2) 0.0645(14) 0.028 Uiso d 1 H
H6 0.096(3) 0.188(3) 0.3501(14) 0.027 Uiso d 1 H
H2 -0.066(3) 0.172(2) 0.2287(14) 0.024 Uiso d 1 H
H8 0.540(3) 0.353(2) 0.4801(15) 0.034 Uiso d 1 H
H12 0.279(3) 0.600(3) 0.0735(15) 0.031 Uiso d 1 H
H9 0.588(3) 0.511(3) 0.3521(15) 0.031 Uiso d 1 H
H11 0.472(3) 0.596(3) 0.1996(15) 0.031 Uiso d 1 H
H3A -0.227(3) 0.392(2) 0.1114(15) 0.029 Uiso d 1 H
H3B -0.237(3) 0.391(2) 0.2183(14) 0.029 Uiso d 1 H
H3C -0.324(3) 0.255(2) 0.1582(14) 0.029 Uiso d 1 H
H7 0.293(3) 0.192(3) 0.4768(15) 0.033 Uiso d 1 H
H1 0.094(3) -0.026(3) 0.067(2) 0.054(7) Uiso d 1 H

loop_
_atom_site_aniso_label
_atom_site_aniso_U_11
_atom_site_aniso_U_22
_atom_site_aniso_U_33
_atom_site_aniso_U_12
_atom_site_aniso_U_13
_atom_site_aniso_U_23
O2 0.0243(5) 0.0257(6) 0.0251(5) 0.0065(4) -0.0058(4) -0.0060(4)
O1 0.0232(5) 0.0231(6) 0.0251(5) 0.0063(4) -0.0043(4) -0.0043(4)
C5 0.0168(6) 0.0170(6) 0.0213(6) -0.0002(5) 0.0028(5) -0.0025(5)
C1 0.0159(6) 0.0158(6) 0.0242(7) -0.0020(5) 0.0007(5) -0.0018(5)
C4 0.0187(6) 0.0184(6) 0.0184(6) -0.0020(5) 0.0012(5) -0.0011(5)
C10 0.0166(6) 0.0202(7) 0.0243(7) -0.0001(5) 0.0018(5) -0.0057(5)
C13 0.0279(7) 0.0241(7) 0.0194(6) -0.0035(6) 0.0034(5) 0.0010(5)
C6 0.0232(7) 0.0227(7) 0.0220(7) 0.0002(6) 0.0009(5) 0.0028(5)
C2 0.0173(6) 0.0200(7) 0.0218(7) -0.0023(5) -0.0001(5) -0.0020(5)
C8 0.0258(7) 0.0300(8) 0.0262(8) 0.0052(6) -0.0073(6) -0.0048(6)
C12 0.0322(8) 0.0235(7) 0.0229(7) -0.0063(6) 0.0071(6) 0.0017(6)
C9 0.0188(7) 0.0264(8) 0.0314(8) -0.0007(6) -0.0010(6) -0.0069(6)
C11 0.0243(7) 0.0233(7) 0.0295(8) -0.0058(6) 0.0058(6) -0.0028(6)
C3 0.0183(6) 0.0244(7) 0.0289(8) 0.0001(6) 0.0032(5) -0.0033(6)
C7 0.0329(8) 0.0271(8) 0.0227(7) 0.0023(7) -0.0005(6) 0.0032(6)

loop_
_atom_type_symbol
_atom_type_description
_atom_type_scat_dispersion_real
_atom_type_scat_dispersion_imag
_atom_type_scat_source
C C 0.0033 0.0016 'International Tables Vol C Tables 4.2.6.8 and 6.1.1.4'
H H 0.0000 0.0000 'International Tables Vol C Tables 4.2.6.8 and 6.1.1.4'
O O 0.0106 0.0060 'International Tables Vol C Tables 4.2.6.8 and 6.1.1.4'

loop_
_diffrn_radiation_wavelength
0.71073

loop_
_geom_angle_atom_site_label_1
_geom_angle_atom_site_label_2
_geom_angle_atom_site_label_3
_geom_angle
C4 C5 C10 119.07(13)
C4 C5 C6 123.50(13)
C10 C5 C6 117.43(13)
O2 C1 O1 123.48(13)
O2 C1 C2 123.23(13)
O1 C1 C2 113.27(12)
C13 C4 C5 118.96(13)
C13 C4 C2 118.48(13)
C5 C4 C2 122.56(12)
C9 C10 C5 119.95(14)
C9 C10 C11 120.39(14)
C5 C10 C11 119.66(13)
C4 C13 C12 122.40(14)
C7 C6 C5 121.12(15)
C1 C2 C3 112.56(12)
C1 C2 C4 107.21(11)
C3 C2 C4 111.86(12)
C9 C8 C7 119.66(14)
C11 C12 C13 119.37(14)
C8 C9 C10 120.96(15)
C12 C11 C10 120.51(14)
C6 C7 C8 120.86(15)
C1 O1 H1 109.5(17)
C4 C13 H13 117.4(12)
C12 C13 H13 120.2(12)
C7 C6 H6 117.8(12)
C5 C6 H6 121.0(12)
C1 C2 H2 105.3(12)
C3 C2 H2 107.6(12)
C4 C2 H2 112.1(12)
C9 C8 H8 120.1(14)
C7 C8 H8 120.2(13)
C11 C12 H12 122.1(13)
C13 C12 H12 118.5(13)
C8 C9 H9 122.7(12)
C10 C9 H9 116.3(12)
C12 C11 H11 116.6(14)
C10 C11 H11 122.9(14)
C2 C3 H3A 109.8(12)
C2 C3 H3B 109.9(12)
H3A C3 H3B 106.6(17)
C2 C3 H3C 109.1(13)
H3A C3 H3C 112.6(17)
H3B C3 H3C 108.9(17)
C6 C7 H7 118.9(13)
C8 C7 H7 120.2(13)

loop_
_geom_bond_atom_site_label_1
_geom_bond_atom_site_label_2
_geom_bond_distance
O2 C1 1.2201(18)
O1 C1 1.3190(17)
C5 C4 1.4223(19)
C5 C10 1.4229(19)
C5 C6 1.425(2)
C1 C2 1.511(2)
C4 C13 1.372(2)
C4 C2 1.5298(19)
C10 C9 1.416(2)
C10 C11 1.423(2)
C13 C12 1.415(2)
C6 C7 1.364(2)
C2 C3 1.520(2)
C8 C9 1.359(2)
C8 C7 1.414(2)
C12 C11 1.362(2)
O1 H1 0.92(3)
C13 H13 1.00(2)
C6 H6 0.95(2)
C2 H2 0.95(2)
C8 H8 0.97(2)
C12 H12 0.96(2)
C9 H9 1.06(2)
C11 H11 0.88(2)
C3 H3A 0.98(2)
C3 H3B 1.00(2)
C3 H3C 0.98(2)
C7 H7 0.99(2)

loop_
_geom_hbond_atom_site_label_D
_geom_hbond_atom_site_label_H
_geom_hbond_atom_site_label_A
_geom_hbond_site_symmetry_A
_geom_hbond_distance_DH
_geom_hbond_distance_HA
_geom_hbond_distance_DA
_geom_hbond_angle_DHA
_geom_hbond_publ_flag
O1 H1 O2 2_555 0.91(3) 1.74(3) 2.6511(17) 176(2) yes
C9 H9 O1 3_655 1.06(2) 2.54(2) 3.4631(19) 145(2) yes
C8 H8 O2 4_655 0.96(3) 2.64(2) 3.4331(18) 140(2) yes

loop_
_geom_torsion_atom_site_label_1
_geom_torsion_atom_site_label_2
_geom_torsion_atom_site_label_3
_geom_torsion_atom_site_label_4
_geom_torsion
C10 C5 C4 C13 -1.4(2)
C6 C5 C4 C13 177.72(14)
C10 C5 C4 C2 178.32(13)
C6 C5 C4 C2 -2.6(2)
C4 C5 C10 C9 -179.19(14)
C6 C5 C10 C9 1.7(2)
C4 C5 C10 C11 1.1(2)
C6 C5 C10 C11 -178.01(14)
C5 C4 C13 C12 0.3(2)
C2 C4 C13 C12 -179.38(14)
C4 C5 C6 C7 -179.87(15)
C10 C5 C6 C7 -0.8(2)
O2 C1 C2 C3 14.7(2)
O1 C1 C2 C3 -166.73(13)
O2 C1 C2 C4 -108.71(15)
O1 C1 C2 C4 69.85(15)
C13 C4 C2 C1 62.21(17)
C5 C4 C2 C1 -117.49(15)
C13 C4 C2 C3 -61.64(18)
C5 C4 C2 C3 118.66(15)
C4 C13 C12 C11 1.0(3)
C7 C8 C9 C10 -0.4(2)
C5 C10 C9 C8 -1.1(2)
C11 C10 C9 C8 178.58(15)
C13 C12 C11 C10 -1.3(2)
C9 C10 C11 C12 -179.48(15)
C5 C10 C11 C12 0.2(2)
C5 C6 C7 C8 -0.7(2)
C9 C8 C7 C6 1.4(3)

loop_
_cod_related_entry_id
_cod_related_entry_database
_cod_related_entry_code
1 ChemSpider 109427
